data_2015608
loop_
_publ_author_name
'Gniewek, Andrzej'
'Pryjomska-Ray, Iweta'
'Trzeciak, Anna M.'
'Zi\'o\/lkowski, J\'ozef J.'
'Lis, Tadeusz'

_publ_section_title
;A chloro-bridged dinuclear phosphinitopalladium complex,
 di-\m-chloro-bis[(diphenoxyphosphinite-\k<i>P</i>)(diphenoxyphosphinito-\k<i>P</i>)palladium(II)]
;
_journal_coeditor_code GG3039
_journal_issue 10
_journal_name_full 'Acta Crystallographica Section C'
_journal_page_first m491
_journal_page_last m494
_journal_paper_doi 10.1107/S0108270106034500
_journal_volume 62
_journal_year 2006
_chemical_formula_iupac '[Pd2 (C12 H10 O3 P)2 Cl2 (C12 H11 O3 P)2]'
_chemical_formula_moiety 'C48 H42 Cl2 O12 P4 Pd2'
_chemical_formula_sum 'C48 H42 Cl2 O12 P4 Pd2'
_chemical_formula_weight 1218.40
_chemical_name_systematic
;
di-\m-chloro-bis[(diphenoxyphosphinite-\kP)(diphenoxyphosphinito-
\kP)palladium(II)]
;
_space_group_IT_number 14
_symmetry_cell_setting monoclinic
_symmetry_space_group_name_Hall '-P 2yn'
_symmetry_space_group_name_H-M 'P 1 21/n 1'
_atom_sites_solution_hydrogens geom
_atom_sites_solution_primary heavy
_atom_sites_solution_secondary difmap
_cell_angle_alpha 90.00
_cell_angle_beta 106.78(3)
_cell_angle_gamma 90.00
_cell_formula_units_Z 2
_cell_length_a 12.268(3)
_cell_length_b 10.514(2)
_cell_length_c 19.549(4)
_cell_measurement_reflns_used 28302
_cell_measurement_temperature 110(2)
_cell_measurement_theta_max 37.50
_cell_measurement_theta_min 4.50
_cell_volume 2414.2(10)
_computing_cell_refinement 'CrysAlis RED (Oxford Diffraction, 2003)'
_computing_data_collection 'CrysAlis CCD (Oxford Diffraction, 2003)'
_computing_data_reduction 'CrysAlis RED'
_computing_molecular_graphics 'ORTEP-3 (Farrugia, 1997)'
_computing_publication_material SHELXL97
_computing_structure_refinement 'SHELXL97 (Sheldrick, 1997)'
_computing_structure_solution 'SHELXS97 (Sheldrick, 1997)'
_diffrn_ambient_temperature 110(2)
_diffrn_measured_fraction_theta_full 0.997
_diffrn_measured_fraction_theta_max 0.997
_diffrn_measurement_device_type 'Kuma KM-4 CCD area-detector'
_diffrn_measurement_method '\f and \w'
_diffrn_radiation_monochromator graphite
_diffrn_radiation_source 'fine-focus sealed tube'
_diffrn_radiation_type MoK\a
_diffrn_radiation_wavelength 0.71073
_diffrn_reflns_av_R_equivalents 0.0534
_diffrn_reflns_av_sigmaI/netI 0.0831
_diffrn_reflns_limit_h_max 20
_diffrn_reflns_limit_h_min -20
_diffrn_reflns_limit_k_max 18
_diffrn_reflns_limit_k_min -17
_diffrn_reflns_limit_l_max 31
_diffrn_reflns_limit_l_min -33
_diffrn_reflns_number 57621
_diffrn_reflns_theta_full 37.50
_diffrn_reflns_theta_max 37.50
_diffrn_reflns_theta_min 4.50
_diffrn_standards_number 0
_exptl_absorpt_coefficient_mu 1.051
_exptl_absorpt_correction_T_max 0.933
_exptl_absorpt_correction_T_min 0.837
_exptl_absorpt_correction_type analytical
_exptl_absorpt_process_details '(CrysAlis RED; Oxford Diffraction, 2003)'
_exptl_crystal_colour colourless
_exptl_crystal_density_diffrn 1.676
_exptl_crystal_density_method 'not measured'
_exptl_crystal_description plate
_exptl_crystal_F_000 1224
_exptl_crystal_size_max 0.20
_exptl_crystal_size_mid 0.13
_exptl_crystal_size_min 0.06
_refine_diff_density_max 1.042
_refine_diff_density_min -0.753
_refine_ls_extinction_method none
_refine_ls_goodness_of_fit_ref 1.145
_refine_ls_hydrogen_treatment mixed
_refine_ls_matrix_type full
_refine_ls_number_parameters 310
_refine_ls_number_reflns 12649
_refine_ls_number_restraints 0
_refine_ls_restrained_S_all 1.145
_refine_ls_R_factor_all 0.0975
_refine_ls_R_factor_gt 0.0521
_refine_ls_shift/su_max 0.001
_refine_ls_shift/su_mean 0.000
_refine_ls_structure_factor_coef Fsqd
_refine_ls_weighting_details 'calc w = 1/[\s^2^(Fo^2^)+(0.0362P)^2^+0.8428P] where P=(Fo^2^+2Fc^2^)/3'
_refine_ls_weighting_scheme calc
_refine_ls_wR_factor_gt 0.1005
_refine_ls_wR_factor_ref 0.1108
_reflns_number_gt 8606
_reflns_number_total 12649
_reflns_threshold_expression I>2\s(I)
_cod_data_source_file gg3039.cif
_cod_data_source_block I
_cod_depositor_comments
;
The following automatic conversions were performed:
'_symmetry_cell_setting' value 'Monoclinic' changed to 'monoclinic'
according to '/home/saulius/struct/CIF-dictionaries/cif_core.dic'
dictionary named 'cif_core.dic' version 2.4.1 from 2010-06-29.

Automatic conversion script
Id: cif_fix_enum 1527 2010-12-29 10:47:43Z saulius 

The following automatic conversions were performed:

'_symmetry_cell_setting' value 'Monoclinic' changed to 'monoclinic'
according to /home/saulius/struct/CIF-dictionaries/cif_core.dic
dictionary named 'cif_core.dic' version 2.4.1 from 2010-06-29.

Automatic conversion script
Id: cif_fix_values 1715 2011-07-08 13:25:40Z adriana 
;
_cod_original_sg_symbol_H-M 'P 21/n'
_cod_database_code 2015608
_cod_database_fobs_code 2015608

loop_
_symmetry_equiv_pos_as_xyz
'x, y, z'
'-x+1/2, y+1/2, -z+1/2'
'-x, -y, -z'
'x-1/2, -y-1/2, z-1/2'

loop_
_atom_site_type_symbol
_atom_site_label
_atom_site_fract_x
_atom_site_fract_y
_atom_site_fract_z
_atom_site_U_iso_or_equiv
_atom_site_adp_type
_atom_site_calc_flag
_atom_site_refinement_flags
_atom_site_occupancy
Pd Pd 0.36101(2) 0.51004(2) 0.505360(10) 0.01297(5) Uani d . 1
Cl Cl 0.53346(5) 0.40069(6) 0.56905(3) 0.01974(12) Uani d . 1
P P1 0.20802(5) 0.61886(6) 0.44481(3) 0.01690(12) Uani d . 1
P P2 0.27013(5) 0.42196(6) 0.57661(3) 0.01622(12) Uani d . 1
O O1 0.18286(15) 0.60351(17) 0.36057(9) 0.0211(4) Uani d . 1
C C11 0.1461(2) 0.4904(2) 0.32201(12) 0.0186(5) Uani d . 1
C C12 0.2026(2) 0.4578(3) 0.27290(13) 0.0246(5) Uani d . 1
H H12 0.2659 0.5063 0.2690 0.030 Uiso calc R 1
C C13 0.1654(3) 0.3524(3) 0.22916(14) 0.0295(6) Uani d . 1
H H13 0.2030 0.3289 0.1949 0.035 Uiso calc R 1
C C14 0.0738(3) 0.2823(3) 0.23568(15) 0.0312(6) Uani d . 1
H H14 0.0483 0.2108 0.2056 0.037 Uiso calc R 1
C C15 0.0187(3) 0.3156(3) 0.28578(14) 0.0282(6) Uani d . 1
H H15 -0.0439 0.2662 0.2900 0.034 Uiso calc R 1
C C16 0.0544(2) 0.4210(3) 0.33014(13) 0.0232(5) Uani d . 1
H H16 0.0172 0.4443 0.3647 0.028 Uiso calc R 1
O O2 0.23974(16) 0.76624(17) 0.44511(9) 0.0224(4) Uani d . 1
C C21 0.2879(2) 0.8261(2) 0.51191(14) 0.0239(5) Uani d . 1
C C22 0.3934(3) 0.8793(3) 0.52435(17) 0.0352(7) Uani d . 1
H H22 0.4345 0.8727 0.4901 0.042 Uiso calc R 1
C C23 0.4391(3) 0.9434(3) 0.58876(18) 0.0416(8) Uani d . 1
H H23 0.5120 0.9820 0.5981 0.050 Uiso calc R 1
C C24 0.3812(3) 0.9517(3) 0.63853(16) 0.0393(8) Uani d . 1
H H24 0.4137 0.9949 0.6824 0.047 Uiso calc R 1
C C25 0.2753(4) 0.8970(4) 0.62459(19) 0.0512(10) Uani d . 1
H H25 0.2344 0.9026 0.6590 0.061 Uiso calc R 1
C C26 0.2277(3) 0.8340(3) 0.56106(17) 0.0418(8) Uani d . 1
H H26 0.1544 0.7965 0.5515 0.050 Uiso calc R 1
O O3 0.09909(15) 0.60156(19) 0.46543(9) 0.0248(4) Uani d . 1
H H3 0.1181(16) 0.5258(18) 0.5040(12) 0.037 Uiso d . 1
O O4 0.34453(15) 0.42536(16) 0.65826(8) 0.0193(3) Uani d . 1
C C41 0.3641(2) 0.5369(2) 0.69983(12) 0.0181(5) Uani d . 1
C C42 0.4644(2) 0.6021(2) 0.70876(13) 0.0222(5) Uani d . 1
H H42 0.5160 0.5781 0.6830 0.027 Uiso calc R 1
C C43 0.4890(2) 0.7041(3) 0.75632(15) 0.0290(6) Uani d . 1
H H43 0.5579 0.7502 0.7631 0.035 Uiso calc R 1
C C44 0.4135(3) 0.7384(3) 0.79359(15) 0.0308(6) Uani d . 1
H H44 0.4315 0.8064 0.8270 0.037 Uiso calc R 1
C C45 0.3113(3) 0.6736(3) 0.78221(15) 0.0326(7) Uani d . 1
H H45 0.2587 0.6985 0.8071 0.039 Uiso calc R 1
C C46 0.2856(2) 0.5723(3) 0.73453(14) 0.0265(6) Uani d . 1
H H46 0.2153 0.5283 0.7260 0.032 Uiso calc R 1
O O5 0.27312(16) 0.27112(16) 0.57155(9) 0.0229(4) Uani d . 1
C C51 0.2216(2) 0.2066(2) 0.50654(13) 0.0241(5) Uani d . 1
C C52 0.2834(3) 0.1883(3) 0.45890(14) 0.0302(6) Uani d . 1
H H52 0.3575 0.2235 0.4676 0.036 Uiso calc R 1
C C53 0.2349(3) 0.1171(3) 0.39751(16) 0.0407(8) Uani d . 1
H H53 0.2756 0.1051 0.3634 0.049 Uiso calc R 1
C C54 0.1292(3) 0.0644(3) 0.38610(16) 0.0403(8) Uani d . 1
H H54 0.0976 0.0137 0.3449 0.048 Uiso calc R 1
C C55 0.0685(3) 0.0851(3) 0.43460(17) 0.0465(9) Uani d . 1
H H55 -0.0052 0.0492 0.4262 0.056 Uiso calc R 1
C C56 0.1143(3) 0.1579(3) 0.49557(16) 0.0396(8) Uani d . 1
H H56 0.0724 0.1733 0.5287 0.048 Uiso calc R 1
O O6 0.15064(15) 0.46728(19) 0.57140(10) 0.0259(4) Uani d . 1

loop_
_atom_site_aniso_label
_atom_site_aniso_U_11
_atom_site_aniso_U_22
_atom_site_aniso_U_33
_atom_site_aniso_U_12
_atom_site_aniso_U_13
_atom_site_aniso_U_23
Pd 0.01199(8) 0.01610(9) 0.01137(7) 0.00122(6) 0.00426(5) 0.00195(6)
Cl 0.0171(3) 0.0259(3) 0.0183(3) 0.0067(2) 0.0084(2) 0.0115(2)
P1 0.0145(3) 0.0206(3) 0.0135(3) 0.0040(2) 0.0005(2) -0.0025(2)
P2 0.0176(3) 0.0191(3) 0.0133(3) -0.0052(2) 0.0067(2) -0.0025(2)
O1 0.0241(9) 0.0228(9) 0.0130(7) 0.0022(7) 0.0000(7) -0.0027(7)
C11 0.0203(11) 0.0193(11) 0.0124(9) 0.0061(9) -0.0015(8) -0.0013(8)
C12 0.0239(13) 0.0296(14) 0.0190(12) 0.0047(11) 0.0040(10) -0.0007(10)
C13 0.0361(16) 0.0316(15) 0.0189(12) 0.0080(12) 0.0051(12) -0.0048(11)
C14 0.0413(17) 0.0231(14) 0.0230(13) 0.0039(12) -0.0006(12) -0.0049(10)
C15 0.0309(15) 0.0257(14) 0.0242(13) 0.0001(11) 0.0019(12) -0.0007(11)
C16 0.0238(13) 0.0266(13) 0.0160(11) 0.0036(10) 0.0009(10) -0.0012(10)
O2 0.0286(10) 0.0184(9) 0.0156(8) 0.0064(7) -0.0010(7) -0.0027(7)
C21 0.0297(14) 0.0176(12) 0.0206(12) 0.0073(10) 0.0013(11) -0.0009(9)
C22 0.0376(17) 0.0316(16) 0.0338(16) -0.0044(13) 0.0065(13) -0.0068(12)
C23 0.0386(18) 0.0347(18) 0.0428(19) -0.0080(14) -0.0019(15) -0.0080(14)
C24 0.057(2) 0.0294(16) 0.0242(14) -0.0015(15) -0.0003(15) -0.0051(12)
C25 0.070(3) 0.051(2) 0.0384(19) -0.0171(19) 0.0239(19) -0.0233(16)
C26 0.0399(19) 0.054(2) 0.0323(16) -0.0114(16) 0.0124(14) -0.0195(15)
O3 0.0152(8) 0.0365(11) 0.0208(9) 0.0050(7) 0.0023(7) -0.0047(8)
O4 0.0253(9) 0.0197(9) 0.0139(8) -0.0035(7) 0.0071(7) -0.0011(6)
C41 0.0218(12) 0.0201(12) 0.0112(9) -0.0021(9) 0.0031(9) -0.0022(8)
C42 0.0209(12) 0.0228(13) 0.0218(12) -0.0004(10) 0.0044(10) 0.0002(10)
C43 0.0256(14) 0.0255(14) 0.0308(14) -0.0047(11) 0.0002(12) -0.0052(11)
C44 0.0411(17) 0.0245(14) 0.0228(13) -0.0009(12) 0.0031(12) -0.0087(11)
C45 0.0403(17) 0.0372(17) 0.0252(14) 0.0015(13) 0.0172(13) -0.0083(12)
C46 0.0298(14) 0.0308(15) 0.0214(12) -0.0060(11) 0.0116(11) -0.0068(11)
O5 0.0354(11) 0.0182(9) 0.0158(8) -0.0108(7) 0.0083(8) -0.0029(6)
C51 0.0361(16) 0.0167(12) 0.0177(12) -0.0044(10) 0.0051(11) -0.0005(9)
C52 0.0319(16) 0.0311(15) 0.0245(13) 0.0036(12) 0.0032(12) -0.0102(11)
C53 0.050(2) 0.0432(19) 0.0239(14) 0.0151(16) 0.0033(14) -0.0099(13)
C54 0.062(2) 0.0238(15) 0.0221(14) 0.0034(14) -0.0094(15) -0.0054(11)
C55 0.056(2) 0.0410(19) 0.0332(17) -0.0271(17) -0.0020(16) -0.0025(14)
C56 0.049(2) 0.0430(19) 0.0277(15) -0.0263(15) 0.0125(15) -0.0053(13)
O6 0.0166(9) 0.0403(11) 0.0238(9) -0.0055(8) 0.0105(7) -0.0020(8)

loop_
_atom_type_symbol
_atom_type_description
_atom_type_scat_dispersion_real
_atom_type_scat_dispersion_imag
_atom_type_scat_source
C C 0.0033 0.0016 'International Tables Vol C Tables 4.2.6.8 and 6.1.1.4'
H H 0.0000 0.0000 'International Tables Vol C Tables 4.2.6.8 and 6.1.1.4'
O O 0.0106 0.0060 'International Tables Vol C Tables 4.2.6.8 and 6.1.1.4'
P P 0.1023 0.0942 'International Tables Vol C Tables 4.2.6.8 and 6.1.1.4'
Cl Cl 0.1484 0.1585 'International Tables Vol C Tables 4.2.6.8 and 6.1.1.4'
Pd Pd -0.9988 1.0072 'International Tables Vol C Tables 4.2.6.8 and 6.1.1.4'

loop_
_geom_angle_atom_site_label_1
_geom_angle_atom_site_label_2
_geom_angle_atom_site_label_3
_geom_angle_site_symmetry_3
_geom_angle
_geom_angle_publ_flag
P1 Pd P2 . 92.81(3) yes
P1 Pd Cl . 176.81(2) no
P1 Pd Cl 3_666 89.78(3) yes
P2 Pd Cl . 90.10(3) yes
P2 Pd Cl 3_666 177.40(2) no
Cl Pd Cl 3_666 87.31(3) yes
Pd Cl Pd 3_666 92.69(3) no
O1 P1 Pd . 112.32(7) yes
O2 P1 Pd . 109.25(7) yes
O3 P1 Pd . 118.06(8) yes
O1 P1 O2 . 94.38(9) yes
O1 P1 O3 . 109.90(10) yes
O2 P1 O3 . 110.40(10) yes
O4 P2 Pd . 111.87(7) yes
O5 P2 Pd . 110.60(7) yes
O6 P2 Pd . 118.50(8) yes
O4 P2 O5 . 93.89(9) yes
O4 P2 O6 . 108.90(10) yes
O5 P2 O6 . 110.40(10) yes
P1 O1 C11 . 125.1(2) yes
C12 C11 C16 . 122.4(2) no
C12 C11 O1 . 115.7(2) no
C16 C11 O1 . 121.8(2) no
C11 C12 C13 . 118.9(3) no
C11 C12 H12 . 120.6 no
C13 C12 H12 . 120.6 no
C14 C13 C12 . 120.0(3) no
C14 C13 H13 . 120.0 no
C12 C13 H13 . 120.0 no
C13 C14 C15 . 120.4(3) no
C13 C14 H14 . 119.8 no
C15 C14 H14 . 119.8 no
C14 C15 C16 . 120.6(3) no
C14 C15 H15 . 119.7 no
C16 C15 H15 . 119.7 no
C11 C16 C15 . 117.7(2) no
C11 C16 H16 . 121.2 no
C15 C16 H16 . 121.2 no
P1 O2 C21 . 118.1(2) yes
C22 C21 C26 . 121.6(2) no
C22 C21 O2 . 117.9(2) no
C26 C21 O2 . 120.4(2) no
C21 C22 C23 . 118.1(3) no
C21 C22 H22 . 120.9 no
C23 C22 H22 . 120.9 no
C24 C23 C22 . 121.2(3) no
C24 C23 H23 . 119.4 no
C22 C23 H23 . 119.4 no
C23 C24 C25 . 119.3(3) no
C23 C24 H24 . 120.3 no
C25 C24 H24 . 120.3 no
C24 C25 C26 . 120.6(3) no
C24 C25 H25 . 119.7 no
C26 C25 H25 . 119.7 no
C21 C26 C25 . 119.1(3) no
C21 C26 H26 . 120.5 no
C25 C26 H26 . 120.5 no
P1 O3 H3 . 104.2(8) no
P2 O4 C41 . 123.4(2) yes
C42 C41 C46 . 122.0(2) no
C42 C41 O4 . 119.1(2) no
C46 C41 O4 . 118.8(2) no
C41 C42 C43 . 118.8(2) no
C41 C42 H42 . 120.6 no
C43 C42 H42 . 120.6 no
C44 C43 C42 . 120.2(3) no
C44 C43 H43 . 119.9 no
C42 C43 H43 . 119.9 no
C43 C44 C45 . 120.0(3) no
C43 C44 H44 . 120.0 no
C45 C44 H44 . 120.0 no
C44 C45 C46 . 120.3(3) no
C44 C45 H45 . 119.9 no
C46 C45 H45 . 119.9 no
C41 C46 C45 . 118.7(3) no
C41 C46 H46 . 120.6 no
C45 C46 H46 . 120.6 no
P2 O5 C51 . 121.4(2) yes
C56 C51 C52 . 122.3(2) no
C56 C51 O5 . 118.6(2) no
C52 C51 O5 . 119.0(2) no
C51 C52 C53 . 118.5(3) no
C51 C52 H52 . 120.7 no
C53 C52 H52 . 120.7 no
C54 C53 C52 . 120.4(3) no
C54 C53 H53 . 119.8 no
C52 C53 H53 . 119.8 no
C53 C54 C55 . 119.8(3) no
C53 C54 H54 . 120.1 no
C55 C54 H54 . 120.1 no
C54 C55 C56 . 120.7(3) no
C54 C55 H55 . 119.7 no
C56 C55 H55 . 119.7 no
C51 C56 C55 . 118.2(3) no
C51 C56 H56 . 120.9 no
C55 C56 H56 . 120.9 no

loop_
_geom_bond_atom_site_label_1
_geom_bond_atom_site_label_2
_geom_bond_site_symmetry_2
_geom_bond_distance
_geom_bond_publ_flag
Pd Cl . 2.4139(8) yes
Pd Cl 3_666 2.4002(8) yes
Cl Pd 3_666 2.4002(8) no
Pd P1 . 2.2248(8) yes
Pd P2 . 2.2220(8) yes
P1 O1 . 1.594(2) yes
P1 O2 . 1.597(2) yes
P1 O3 . 1.514(2) yes
P2 O4 . 1.594(2) yes
P2 O5 . 1.590(2) yes
P2 O6 . 1.517(2) yes
O1 C11 . 1.410(3) yes
C11 C12 . 1.380(4) no
C11 C16 . 1.389(4) no
C12 C13 . 1.393(4) no
C12 H12 . 0.9500 no
C13 C14 . 1.380(4) no
C13 H13 . 0.9500 no
C14 C15 . 1.385(4) no
C14 H14 . 0.9500 no
C15 C16 . 1.397(4) no
C15 H15 . 0.9500 no
C16 H16 . 0.9500 no
O2 C21 . 1.416(3) yes
C21 C22 . 1.366(4) no
C21 C26 . 1.372(4) no
C22 C23 . 1.395(4) no
C22 H22 . 0.9500 no
C23 C24 . 1.363(4) no
C23 H23 . 0.9500 no
C24 C25 . 1.375(4) no
C24 H24 . 0.9500 no
C25 C26 . 1.380(4) no
C25 H25 . 0.9500 no
C26 H26 . 0.9500 no
O3 H3 . 1.08(2) no
O4 C41 . 1.407(3) yes
C41 C42 . 1.375(4) no
C41 C46 . 1.379(4) no
C42 C43 . 1.394(4) no
C42 H42 . 0.9500 no
C43 C44 . 1.382(4) no
C43 H43 . 0.9500 no
C44 C45 . 1.387(4) no
C44 H44 . 0.9500 no
C45 C46 . 1.390(4) no
C45 H45 . 0.9500 no
C46 H46 . 0.9500 no
O5 C51 . 1.418(3) yes
C51 C56 . 1.371(4) no
C51 C52 . 1.373(4) no
C52 C53 . 1.394(4) no
C52 H52 . 0.9500 no
C53 C54 . 1.368(4) no
C53 H53 . 0.9500 no
C54 C55 . 1.381(4) no
C54 H54 . 0.9500 no
C55 C56 . 1.391(4) no
C55 H55 . 0.9500 no
C56 H56 . 0.9500 no

loop_
_geom_hbond_atom_site_label_D
_geom_hbond_atom_site_label_H
_geom_hbond_atom_site_label_A
_geom_hbond_site_symmetry_A
_geom_hbond_distance_DH
_geom_hbond_distance_HA
_geom_hbond_distance_DA
_geom_hbond_angle_DHA
_geom_hbond_publ_flag
O3 H3 O6 . 1.08(2) 1.40(2) 2.435(2) 158(2) yes
C14 H14 Cl 4_565 0.95 2.87 3.692(3) 145 yes
C43 H43 O1 4_676 0.95 2.58 3.332(3) 136 yes
C45 H45 O5 2_556 0.95 2.63 3.466(3) 147 yes

loop_
_geom_torsion_atom_site_label_1
_geom_torsion_atom_site_label_2
_geom_torsion_atom_site_label_3
_geom_torsion_atom_site_label_4
_geom_torsion_site_symmetry_1
_geom_torsion_site_symmetry_4
_geom_torsion
_geom_torsion_publ_flag
P2 Pd Cl Pd . 3_666 179.72(2) no
Cl Pd Cl Pd 3_666 3_666 0.0 no
P2 Pd P1 O1 . . -130.85(8) no
Cl Pd P1 O1 3_666 . 48.93(8) yes
P2 Pd P1 O2 . . 125.80(8) no
Cl Pd P1 O2 3_666 . -54.42(8) yes
P2 Pd P1 O3 . . -1.37(9) no
Cl Pd P1 O3 3_666 . 178.41(9) yes
P1 Pd P2 O4 . . -134.89(8) no
Cl Pd P2 O4 . . 43.81(8) yes
P1 Pd P2 O5 . . 121.87(8) no
Cl Pd P2 O5 . . -59.43(8) yes
P1 Pd P2 O6 . . -7.01(9) no
Cl Pd P2 O6 . . 171.69(9) yes
Pd P1 O1 C11 . . 68.6(2) yes
O2 P1 O1 C11 . . -178.6(2) no
O3 P1 O1 C11 . . -65.0(2) no
P1 O1 C11 C12 . . -133.6(2) no
P1 O1 C11 C16 . . 50.1(2) no
O1 C11 C12 C13 . . -175.3(2) no
O1 C11 C16 C15 . . 175.2(2) no
C16 C11 C12 C13 . . 0.9(4) no
C11 C12 C13 C14 . . -0.4(4) no
C12 C13 C14 C15 . . -0.3(4) no
C13 C14 C15 C16 . . 0.5(4) no
C14 C15 C16 C11 . . 0.1(4) no
C15 C16 C11 C12 . . -0.8(4) no
Pd P1 O2 C21 . . -54.8(2) yes
O1 P1 O2 C21 . . -170.2(2) no
O3 P1 O2 C21 . . 76.7(2) no
P1 O2 C21 C22 . . 120.4(3) no
P1 O2 C21 C26 . . -61.9(3) no
O2 C21 C22 C23 . . 177.2(3) no
O2 C21 C26 C25 . . -177.6(3) no
C26 C21 C22 C23 . . -0.5(5) no
C21 C22 C23 C24 . . 0.9(5) no
C22 C23 C24 C25 . . -0.7(5) no
C23 C24 C25 C26 . . 0.1(5) no
C24 C25 C26 C21 . . 0.2(5) no
C25 C26 C21 C22 . . -0.1(5) no
Pd P2 O4 C41 . . 73.3(2) yes
O5 P2 O4 C41 . . -172.7(2) no
O6 P2 O4 C41 . . -59.6(2) no
P2 O4 C41 C42 . . -98.2(2) no
P2 O4 C41 C46 . . 86.4(2) no
O4 C41 C42 C43 . . -172.9(2) no
O4 C41 C46 C45 . . 172.4(2) no
C46 C41 C42 C43 . . 2.4(4) no
C41 C42 C43 C44 . . 0.0(4) no
C42 C43 C44 C45 . . -1.8(4) no
C43 C44 C45 C46 . . 1.4(5) no
C44 C45 C46 C41 . . 0.9(4) no
C45 C46 C45 C44 . . -2.8(4) no
Pd P2 O5 C51 . . -62.3(2) yes
O4 P2 O5 C51 . . -177.4(2) no
O6 P2 O5 C51 . . 70.8(2) no
P2 O5 C51 C52 . . 86.7(3) no
P2 O5 C51 C56 . . -97.3(3) no
O5 C51 C52 C53 . . 175.5(3) no
O5 C51 C56 C55 . . -174.4(3) no
C56 C51 C52 C53 . . -0.3(5) no
C51 C52 C53 C54 . . -1.5(5) no
C52 C53 C54 C55 . . 2.0(5) no
C53 C54 C55 C56 . . -0.8(5) no
C54 C55 C56 C51 . . -0.9(5) no
C55 C56 C51 C52 . . 1.5(5) no
